data_2220112
loop_
_publ_author_name
'Fun, Hoong-Kun'
'Jebas, Samuel Robinson'
'Girish, K. S.'
'Kalluraya, B.'

_publ_section_title
4-[(4-Chlorophenyl)(5-hydroxy-3-methyl-1-phenyl-1<i>H</i>-pyrazol-4-yl)methyl]-5-methyl-2-phenyl-1<i>H</i>-pyrazol-3(2<i>H</i>)-one
_journal_coeditor_code CI2705
_journal_issue 12
_journal_name_full 'Acta Crystallographica Section E'
_journal_page_first o2301
_journal_page_last o2302
_journal_paper_doi 10.1107/S1600536808036088
_journal_volume 64
_journal_year 2008
_chemical_formula_iupac 'C27 H23 Cl N4 O2'
_chemical_formula_moiety 'C27 H23 Cl N4 O2'
_chemical_formula_sum 'C27 H23 Cl N4 O2'
_chemical_formula_weight 470.94
_chemical_name_systematic
;4-[(4-Chlorophenyl)(5-hydroxy-3-methyl-1-phenyl-1<i>H</i>-pyrazol-4-yl)methyl]-
5-methyl-2-phenyl-1H-pyrazol-3(2H)-one
;
_space_group_IT_number 14
_symmetry_cell_setting monoclinic
_symmetry_space_group_name_Hall '-P 2ybc'
_symmetry_space_group_name_H-M 'P 1 21/c 1'
_atom_sites_solution_hydrogens geom
_atom_sites_solution_primary direct
_atom_sites_solution_secondary difmap
_audit_creation_method SHELXL-97
_cell_angle_alpha 90.00
_cell_angle_beta 97.9940(10)
_cell_angle_gamma 90.00
_cell_formula_units_Z 4
_cell_length_a 10.8809(2)
_cell_length_b 11.2046(2)
_cell_length_c 18.9376(3)
_cell_measurement_reflns_used 3311
_cell_measurement_temperature 100.00(10)
_cell_measurement_theta_max 26.25
_cell_measurement_theta_min 2.62
_cell_volume 2286.36(7)
_computing_cell_refinement 'SAINT (Bruker, 2005)'
_computing_data_collection 'APEX2 (Bruker, 2005)'
_computing_data_reduction 'SAINT (Bruker, 2005)'
_computing_molecular_graphics 'SHELXTL (Sheldrick, 2008)'
_computing_publication_material
;
SHELXTL (Sheldrick, 2008) and PLATON (Spek, 2003)
;
_computing_structure_refinement 'SHELXTL (Sheldrick, 2008)'
_computing_structure_solution 'SHELXTL (Sheldrick, 2008)'
_diffrn_ambient_temperature 100.00(10)
_diffrn_measured_fraction_theta_full 0.998
_diffrn_measured_fraction_theta_max 0.998
_diffrn_measurement_device_type 'Bruker SMART APEXII CCD area-detector'
_diffrn_measurement_method '\f and \w scans'
_diffrn_radiation_monochromator graphite
_diffrn_radiation_source 'fine-focus sealed tube'
_diffrn_radiation_type MoK\a
_diffrn_radiation_wavelength 0.71073
_diffrn_reflns_av_R_equivalents 0.0723
_diffrn_reflns_av_sigmaI/netI 0.0686
_diffrn_reflns_limit_h_max 13
_diffrn_reflns_limit_h_min -15
_diffrn_reflns_limit_k_max 15
_diffrn_reflns_limit_k_min -15
_diffrn_reflns_limit_l_max 26
_diffrn_reflns_limit_l_min -26
_diffrn_reflns_number 26858
_diffrn_reflns_theta_full 30.17
_diffrn_reflns_theta_max 30.17
_diffrn_reflns_theta_min 1.89
_diffrn_standards_number 0
_exptl_absorpt_coefficient_mu 0.201
_exptl_absorpt_correction_T_max 0.9865
_exptl_absorpt_correction_T_min 0.9230
_exptl_absorpt_correction_type multi-scan
_exptl_absorpt_process_details '(SADABS; Bruker, 2005)'
_exptl_crystal_colour colourless
_exptl_crystal_density_diffrn 1.368
_exptl_crystal_density_method 'not measured'
_exptl_crystal_description Plate
_exptl_crystal_F_000 984
_exptl_crystal_size_max 0.41
_exptl_crystal_size_mid 0.13
_exptl_crystal_size_min 0.07
_refine_diff_density_max 0.456
_refine_diff_density_min -0.357
_refine_ls_extinction_method none
_refine_ls_goodness_of_fit_ref 1.022
_refine_ls_hydrogen_treatment mixed
_refine_ls_matrix_type full
_refine_ls_number_parameters 317
_refine_ls_number_reflns 6751
_refine_ls_number_restraints 2
_refine_ls_restrained_S_all 1.022
_refine_ls_R_factor_all 0.0904
_refine_ls_R_factor_gt 0.0542
_refine_ls_shift/su_max 0.001
_refine_ls_shift/su_mean <0.001
_refine_ls_structure_factor_coef Fsqd
_refine_ls_weighting_details 'calc w=1/[\s^2^(Fo^2^)+(0.0491P)^2^+0.4127P] where P=(Fo^2^+2Fc^2^)/3'
_refine_ls_weighting_scheme calc
_refine_ls_wR_factor_gt 0.1068
_refine_ls_wR_factor_ref 0.1207
_reflns_number_gt 4614
_reflns_number_total 6751
_reflns_threshold_expression I>2\s(I)
_cod_data_source_file ci2705.cif
_cod_data_source_block I
_cod_depositor_comments
;
The following automatic conversions were performed:
'_symmetry_cell_setting' value 'Monoclinic' changed to 'monoclinic'
according to '/home/saulius/struct/CIF-dictionaries/cif_core.dic'
dictionary named 'cif_core.dic' version 2.4.1 from 2010-06-29.

Automatic conversion script
Id: cif_fix_enum 1527 2010-12-29 10:47:43Z saulius 

The following automatic conversions were performed:

'_symmetry_cell_setting' value 'Monoclinic' changed to 'monoclinic'
according to /home/saulius/struct/CIF-dictionaries/cif_core.dic
dictionary named 'cif_core.dic' version 2.4.1 from 2010-06-29.

Automatic conversion script
Id: cif_fix_values 1715 2011-07-08 13:25:40Z adriana 
;
_cod_original_sg_symbol_H-M 'P 21/c'
_cod_database_code 2220112
_cod_database_fobs_code 2220112

loop_
_symmetry_equiv_pos_as_xyz
'x, y, z'
'-x, y+1/2, -z+1/2'
'-x, -y, -z'
'x, -y-1/2, z-1/2'

loop_
_atom_site_type_symbol
_atom_site_label
_atom_site_fract_x
_atom_site_fract_y
_atom_site_fract_z
_atom_site_U_iso_or_equiv
_atom_site_adp_type
_atom_site_calc_flag
_atom_site_refinement_flags
_atom_site_occupancy
Cl Cl1 0.01004(4) 0.17798(4) 0.21608(3) 0.02610(12) Uani d . 1
O O1 0.64039(12) -0.00053(10) 0.20712(6) 0.0164(3) Uani d . 1
O O2 0.73070(12) -0.10345(11) 0.31975(6) 0.0177(3) Uani d D 1
N N1 0.60775(13) -0.11487(12) 0.10350(7) 0.0145(3) Uani d . 1
N N2 0.53262(14) -0.20840(13) 0.07833(7) 0.0156(3) Uani d D 1
N N3 0.54617(13) -0.18017(13) 0.44999(7) 0.0156(3) Uani d . 1
N N4 0.65437(14) -0.14862(13) 0.42469(7) 0.0153(3) Uani d . 1
C C1 0.79797(17) -0.01062(16) 0.08926(9) 0.0185(4) Uani d . 1
H H1A 0.8241 -0.0179 0.1391 0.022 Uiso calc R 1
C C2 0.87259(17) 0.04719(17) 0.04601(10) 0.0215(4) Uani d . 1
H H2A 0.9493 0.0813 0.0665 0.026 Uiso calc R 1
C C3 0.83517(18) 0.05518(16) -0.02710(10) 0.0217(4) Uani d . 1
H H3A 0.8863 0.0945 -0.0566 0.026 Uiso calc R 1
C C4 0.72305(18) 0.00560(16) -0.05690(9) 0.0191(4) Uani d . 1
H H4A 0.6986 0.0094 -0.1070 0.023 Uiso calc R 1
C C5 0.64626(17) -0.04955(15) -0.01398(9) 0.0169(4) Uani d . 1
H H5A 0.5683 -0.0814 -0.0342 0.020 Uiso calc R 1
C C6 0.68519(16) -0.05749(15) 0.05896(9) 0.0144(3) Uani d . 1
C C7 0.58670(16) -0.08704(15) 0.17178(8) 0.0138(3) Uani d . 1
C C8 0.49935(15) -0.17256(14) 0.18995(8) 0.0125(3) Uani d . 1
C C9 0.46835(16) -0.24398(15) 0.13014(8) 0.0139(3) Uani d . 1
C C10 0.43446(15) -0.17598(15) 0.25589(8) 0.0129(3) Uani d . 1
H H10A 0.3941 -0.2562 0.2553 0.015 Uiso calc R 1
C C11 0.32806(16) -0.08614(15) 0.24690(8) 0.0138(3) Uani d . 1
C C12 0.34955(17) 0.03621(15) 0.25601(9) 0.0165(3) Uani d . 1
H H12A 0.4319 0.0640 0.2696 0.020 Uiso calc R 1
C C13 0.25287(17) 0.11770(16) 0.24563(9) 0.0181(4) Uani d . 1
H H13A 0.2686 0.2007 0.2516 0.022 Uiso calc R 1
C C14 0.13238(17) 0.07611(16) 0.22627(9) 0.0176(4) Uani d . 1
C C15 0.10766(17) -0.04447(17) 0.21678(9) 0.0194(4) Uani d . 1
H H15A 0.0250 -0.0719 0.2036 0.023 Uiso calc R 1
C C16 0.20633(16) -0.12484(16) 0.22686(9) 0.0166(4) Uani d . 1
H H16A 0.1904 -0.2077 0.2199 0.020 Uiso calc R 1
C C17 0.51224(16) -0.16574(14) 0.32860(8) 0.0131(3) Uani d . 1
C C18 0.46196(16) -0.19106(15) 0.39214(9) 0.0149(3) Uani d . 1
C C19 0.63540(16) -0.13831(15) 0.35195(9) 0.0142(3) Uani d . 1
C C20 0.76611(17) -0.13465(16) 0.47292(9) 0.0166(4) Uani d . 1
C C21 0.87757(18) -0.17791(17) 0.45591(10) 0.0220(4) Uani d . 1
H H21A 0.8809 -0.2158 0.4113 0.026 Uiso calc R 1
C C22 0.98413(19) -0.16538(18) 0.50458(11) 0.0272(4) Uani d . 1
H H22A 1.0609 -0.1946 0.4931 0.033 Uiso calc R 1
C C23 0.9802(2) -0.11074(19) 0.56995(11) 0.0304(5) Uani d . 1
H H23A 1.0538 -0.1025 0.6030 0.037 Uiso calc R 1
C C24 0.8685(2) -0.06834(19) 0.58662(10) 0.0282(5) Uani d . 1
H H24A 0.8654 -0.0314 0.6315 0.034 Uiso calc R 1
C C25 0.76066(18) -0.07926(17) 0.53833(9) 0.0217(4) Uani d . 1
H H25A 0.6841 -0.0494 0.5497 0.026 Uiso calc R 1
C C26 0.37668(17) -0.34251(16) 0.11547(9) 0.0195(4) Uani d . 1
H H26A 0.4083 -0.4019 0.0845 0.029 Uiso calc R 1
H H26B 0.2979 -0.3103 0.0917 0.029 Uiso calc R 1
H H26C 0.3635 -0.3803 0.1605 0.029 Uiso calc R 1
C C27 0.33330(17) -0.23080(17) 0.39909(9) 0.0198(4) Uani d . 1
H H27A 0.3299 -0.2573 0.4481 0.030 Uiso calc R 1
H H27B 0.3099 -0.2970 0.3661 0.030 Uiso calc R 1
H H27C 0.2756 -0.1642 0.3876 0.030 Uiso calc R 1
H H1N2 0.541(2) -0.2396(19) 0.0380(7) 0.037(7) Uiso d D 1
H H1O2 0.702(2) -0.066(2) 0.2832(9) 0.057(9) Uiso d D 1

loop_
_atom_site_aniso_label
_atom_site_aniso_U_11
_atom_site_aniso_U_22
_atom_site_aniso_U_33
_atom_site_aniso_U_12
_atom_site_aniso_U_13
_atom_site_aniso_U_23
Cl1 0.0214(2) 0.0300(3) 0.0268(2) 0.0090(2) 0.00288(18) -0.0010(2)
O1 0.0231(7) 0.0152(6) 0.0111(6) -0.0047(5) 0.0031(5) -0.0009(5)
O2 0.0190(7) 0.0226(7) 0.0120(6) -0.0015(5) 0.0034(5) 0.0031(5)
N1 0.0187(8) 0.0152(7) 0.0100(7) -0.0037(6) 0.0032(6) -0.0012(5)
N2 0.0206(8) 0.0166(7) 0.0102(7) -0.0027(6) 0.0042(6) -0.0034(5)
N3 0.0179(7) 0.0178(7) 0.0119(7) 0.0001(6) 0.0049(5) 0.0015(6)
N4 0.0181(8) 0.0180(7) 0.0099(7) -0.0006(6) 0.0019(6) 0.0016(5)
C1 0.0184(9) 0.0245(9) 0.0127(8) 0.0018(7) 0.0027(7) 0.0006(7)
C2 0.0183(9) 0.0264(10) 0.0208(9) -0.0015(8) 0.0062(7) -0.0010(8)
C3 0.0250(10) 0.0218(9) 0.0210(9) 0.0004(8) 0.0124(8) 0.0024(7)
C4 0.0253(10) 0.0216(9) 0.0114(8) 0.0039(8) 0.0062(7) 0.0028(7)
C5 0.0178(9) 0.0191(9) 0.0136(8) 0.0014(7) 0.0021(7) -0.0002(7)
C6 0.0166(9) 0.0163(8) 0.0114(8) 0.0015(7) 0.0057(6) 0.0015(6)
C7 0.0176(9) 0.0149(8) 0.0093(7) 0.0035(7) 0.0026(6) 0.0011(6)
C8 0.0149(8) 0.0135(7) 0.0091(7) 0.0009(7) 0.0020(6) 0.0006(6)
C9 0.0162(8) 0.0148(8) 0.0109(7) 0.0020(7) 0.0027(6) 0.0017(6)
C10 0.0159(8) 0.0126(8) 0.0106(7) -0.0022(7) 0.0033(6) 0.0007(6)
C11 0.0172(9) 0.0178(8) 0.0070(7) 0.0003(7) 0.0039(6) 0.0009(6)
C12 0.0165(9) 0.0179(8) 0.0150(8) -0.0022(7) 0.0018(7) 0.0000(7)
C13 0.0210(9) 0.0168(8) 0.0172(8) 0.0003(7) 0.0046(7) -0.0003(7)
C14 0.0175(9) 0.0224(9) 0.0132(8) 0.0051(7) 0.0033(7) 0.0010(7)
C15 0.0143(9) 0.0251(9) 0.0189(9) -0.0019(7) 0.0026(7) 0.0000(7)
C16 0.0195(9) 0.0174(8) 0.0133(8) -0.0026(7) 0.0037(7) -0.0001(6)
C17 0.0173(8) 0.0133(8) 0.0092(7) 0.0008(7) 0.0035(6) 0.0007(6)
C18 0.0190(9) 0.0142(8) 0.0116(7) 0.0005(7) 0.0030(6) 0.0000(6)
C19 0.0199(9) 0.0129(8) 0.0106(7) 0.0012(7) 0.0043(6) 0.0003(6)
C20 0.0201(9) 0.0174(8) 0.0114(8) -0.0011(7) -0.0008(7) 0.0025(6)
C21 0.0244(10) 0.0213(9) 0.0197(9) 0.0043(8) 0.0013(7) -0.0014(7)
C22 0.0247(10) 0.0277(10) 0.0280(10) 0.0033(9) -0.0003(8) 0.0049(8)
C23 0.0280(11) 0.0364(12) 0.0237(10) -0.0040(9) -0.0078(8) 0.0058(9)
C24 0.0329(12) 0.0381(12) 0.0125(9) -0.0084(10) -0.0008(8) -0.0003(8)
C25 0.0244(10) 0.0256(10) 0.0154(9) -0.0008(8) 0.0043(7) 0.0005(7)
C26 0.0232(10) 0.0211(9) 0.0140(8) -0.0055(8) 0.0021(7) -0.0014(7)
C27 0.0220(10) 0.0260(9) 0.0120(8) -0.0021(8) 0.0046(7) 0.0036(7)

loop_
_atom_type_symbol
_atom_type_description
_atom_type_scat_dispersion_real
_atom_type_scat_dispersion_imag
_atom_type_scat_source
C C 0.0033 0.0016 'International Tables Vol C Tables 4.2.6.8 and 6.1.1.4'
H H 0.0000 0.0000 'International Tables Vol C Tables 4.2.6.8 and 6.1.1.4'
N N 0.0061 0.0033 'International Tables Vol C Tables 4.2.6.8 and 6.1.1.4'
O O 0.0106 0.0060 'International Tables Vol C Tables 4.2.6.8 and 6.1.1.4'
Cl Cl 0.1484 0.1585 'International Tables Vol C Tables 4.2.6.8 and 6.1.1.4'

loop_
_geom_angle_atom_site_label_1
_geom_angle_atom_site_label_2
_geom_angle_atom_site_label_3
_geom_angle
C19 O2 H1O2 107.5(19)
N2 N1 C7 109.22(13)
N2 N1 C6 120.74(13)
C7 N1 C6 129.89(14)
C9 N2 N1 108.57(13)
C9 N2 H1N2 131.3(15)
N1 N2 H1N2 119.4(15)
C18 N3 N4 105.11(13)
C19 N4 N3 110.79(14)
C19 N4 C20 129.18(15)
N3 N4 C20 120.00(13)
C6 C1 C2 119.28(16)
C6 C1 H1A 120.4
C2 C1 H1A 120.4
C3 C2 C1 120.14(17)
C3 C2 H2A 119.9
C1 C2 H2A 119.9
C4 C3 C2 119.90(16)
C4 C3 H3A 120.1
C2 C3 H3A 120.1
C3 C4 C5 120.44(16)
C3 C4 H4A 119.8
C5 C4 H4A 119.8
C4 C5 C6 119.01(17)
C4 C5 H5A 120.5
C6 C5 H5A 120.5
C1 C6 C5 121.18(16)
C1 C6 N1 119.26(15)
C5 C6 N1 119.56(15)
O1 C7 N1 122.74(15)
O1 C7 C8 131.14(15)
N1 C7 C8 106.11(14)
C9 C8 C7 106.55(14)
C9 C8 C10 124.61(15)
C7 C8 C10 128.14(14)
N2 C9 C8 109.43(15)
N2 C9 C26 119.19(15)
C8 C9 C26 131.30(15)
C17 C10 C8 118.70(14)
C17 C10 C11 111.73(13)
C8 C10 C11 108.91(13)
C17 C10 H10A 105.5
C8 C10 H10A 105.5
C11 C10 H10A 105.5
C16 C11 C12 118.34(16)
C16 C11 C10 120.15(15)
C12 C11 C10 121.48(15)
C13 C12 C11 121.21(17)
C13 C12 H12A 119.4
C11 C12 H12A 119.4
C12 C13 C14 119.04(16)
C12 C13 H13A 120.5
C14 C13 H13A 120.5
C15 C14 C13 121.32(16)
C15 C14 Cl1 119.53(14)
C13 C14 Cl1 119.13(14)
C14 C15 C16 118.73(17)
C14 C15 H15A 120.6
C16 C15 H15A 120.6
C15 C16 C11 121.36(16)
C15 C16 H16A 119.3
C11 C16 H16A 119.3
C19 C17 C18 104.10(14)
C19 C17 C10 134.34(15)
C18 C17 C10 121.51(15)
N3 C18 C17 112.15(15)
N3 C18 C27 120.06(15)
C17 C18 C27 127.74(15)
O2 C19 N4 117.85(15)
O2 C19 C17 134.30(15)
N4 C19 C17 107.82(14)
C21 C20 C25 120.61(17)
C21 C20 N4 120.64(16)
C25 C20 N4 118.73(16)
C22 C21 C20 119.29(18)
C22 C21 H21A 120.4
C20 C21 H21A 120.4
C21 C22 C23 120.80(19)
C21 C22 H22A 119.6
C23 C22 H22A 119.6
C24 C23 C22 119.54(19)
C24 C23 H23A 120.2
C22 C23 H23A 120.2
C23 C24 C25 120.58(19)
C23 C24 H24A 119.7
C25 C24 H24A 119.7
C24 C25 C20 119.19(18)
C24 C25 H25A 120.4
C20 C25 H25A 120.4
C9 C26 H26A 109.5
C9 C26 H26B 109.5
H26A C26 H26B 109.5
C9 C26 H26C 109.5
H26A C26 H26C 109.5
H26B C26 H26C 109.5
C18 C27 H27A 109.5
C18 C27 H27B 109.5
H27A C27 H27B 109.5
C18 C27 H27C 109.5
H27A C27 H27C 109.5
H27B C27 H27C 109.5

loop_
_geom_bond_atom_site_label_1
_geom_bond_atom_site_label_2
_geom_bond_distance
Cl1 C14 1.7437(18)
O1 C7 1.273(2)
O2 C19 1.333(2)
O2 H1O2 0.832(10)
N1 N2 1.3732(19)
N1 C7 1.380(2)
N1 C6 1.426(2)
N2 C9 1.342(2)
N2 H1N2 0.856(9)
N3 C18 1.333(2)
N3 N4 1.3775(19)
N4 C19 1.369(2)
N4 C20 1.424(2)
C1 C6 1.384(2)
C1 C2 1.391(2)
C1 H1A 0.95
C2 C3 1.391(3)
C2 H2A 0.95
C3 C4 1.387(3)
C3 H3A 0.95
C4 C5 1.389(2)
C4 H4A 0.95
C5 C6 1.390(2)
C5 H5A 0.95
C7 C8 1.425(2)
C8 C9 1.389(2)
C8 C10 1.518(2)
C9 C26 1.488(2)
C10 C17 1.517(2)
C10 C11 1.526(2)
C10 H10A 1.00
C11 C16 1.395(2)
C11 C12 1.397(2)
C12 C13 1.386(2)
C12 H12A 0.95
C13 C14 1.392(2)
C13 H13A 0.95
C14 C15 1.384(3)
C15 C16 1.394(2)
C15 H15A 0.95
C16 H16A 0.95
C17 C19 1.386(2)
C17 C18 1.418(2)
C18 C27 1.492(2)
C20 C21 1.385(3)
C20 C25 1.394(2)
C21 C22 1.384(3)
C21 H21A 0.95
C22 C23 1.387(3)
C22 H22A 0.95
C23 C24 1.382(3)
C23 H23A 0.95
C24 C25 1.389(3)
C24 H24A 0.95
C25 H25A 0.95
C26 H26A 0.98
C26 H26B 0.98
C26 H26C 0.98
C27 H27A 0.98
C27 H27B 0.98
C27 H27C 0.98

loop_
_geom_hbond_atom_site_label_D
_geom_hbond_atom_site_label_H
_geom_hbond_atom_site_label_A
_geom_hbond_site_symmetry_A
_geom_hbond_distance_DH
_geom_hbond_distance_HA
_geom_hbond_distance_DA
_geom_hbond_angle_DHA
O2 H1O2 O1 . 0.830(10) 1.670(10) 2.5025(17) 176(3)
N2 H1N2 N3 4 0.860(10) 1.900(10) 2.7544(19) 174(2)
C13 H13A O2 2_655 0.95 2.58 3.375(2) 142
C4 H4A Cg1 3_655 0.95 2.67 3.5088(18) 147
C24 H24A Cg1 3_656 0.95 2.86 3.745(2) 155

loop_
_geom_torsion_atom_site_label_1
_geom_torsion_atom_site_label_2
_geom_torsion_atom_site_label_3
_geom_torsion_atom_site_label_4
_geom_torsion
C7 N1 N2 C9 -2.66(18)
C6 N1 N2 C9 -178.76(15)
C18 N3 N4 C19 1.09(18)
C18 N3 N4 C20 -177.23(15)
C6 C1 C2 C3 -1.5(3)
C1 C2 C3 C4 0.1(3)
C2 C3 C4 C5 1.6(3)
C3 C4 C5 C6 -1.9(3)
C2 C1 C6 C5 1.1(3)
C2 C1 C6 N1 -178.90(16)
C4 C5 C6 C1 0.6(3)
C4 C5 C6 N1 -179.41(15)
N2 N1 C6 C1 -147.80(16)
C7 N1 C6 C1 37.0(3)
N2 N1 C6 C5 32.2(2)
C7 N1 C6 C5 -142.99(18)
N2 N1 C7 O1 -177.20(15)
C6 N1 C7 O1 -1.6(3)
N2 N1 C7 C8 3.27(18)
C6 N1 C7 C8 178.90(16)
O1 C7 C8 C9 177.87(17)
N1 C7 C8 C9 -2.66(18)
O1 C7 C8 C10 7.1(3)
N1 C7 C8 C10 -173.38(15)
N1 N2 C9 C8 0.91(19)
N1 N2 C9 C26 178.13(15)
C7 C8 C9 N2 1.11(19)
C10 C8 C9 N2 172.25(15)
C7 C8 C9 C26 -175.66(17)
C10 C8 C9 C26 -4.5(3)
C9 C8 C10 C17 139.90(16)
C7 C8 C10 C17 -50.9(2)
C9 C8 C10 C11 -90.77(19)
C7 C8 C10 C11 78.4(2)
C17 C10 C11 C16 -126.08(16)
C8 C10 C11 C16 100.84(17)
C17 C10 C11 C12 56.1(2)
C8 C10 C11 C12 -77.01(19)
C16 C11 C12 C13 0.1(2)
C10 C11 C12 C13 178.00(15)
C11 C12 C13 C14 0.5(3)
C12 C13 C14 C15 -0.5(3)
C12 C13 C14 Cl1 177.88(13)
C13 C14 C15 C16 -0.1(3)
Cl1 C14 C15 C16 -178.44(13)
C14 C15 C16 C11 0.7(3)
C12 C11 C16 C15 -0.7(2)
C10 C11 C16 C15 -178.61(15)
C8 C10 C17 C19 9.7(3)
C11 C10 C17 C19 -118.3(2)
C8 C10 C17 C18 -167.66(15)
C11 C10 C17 C18 64.3(2)
N4 N3 C18 C17 -0.72(19)
N4 N3 C18 C27 176.97(15)
C19 C17 C18 N3 0.11(19)
C10 C17 C18 N3 178.15(15)
C19 C17 C18 C27 -177.37(17)
C10 C17 C18 C27 0.7(3)
N3 N4 C19 O2 177.35(14)
C20 N4 C19 O2 -4.5(3)
N3 N4 C19 C17 -1.05(19)
C20 N4 C19 C17 177.07(16)
C18 C17 C19 O2 -177.46(18)
C10 C17 C19 O2 4.9(3)
C18 C17 C19 N4 0.56(18)
C10 C17 C19 N4 -177.10(17)
C19 N4 C20 C21 -39.9(3)
N3 N4 C20 C21 138.11(17)
C19 N4 C20 C25 141.73(18)
N3 N4 C20 C25 -40.3(2)
C25 C20 C21 C22 -0.2(3)
N4 C20 C21 C22 -178.54(17)
C20 C21 C22 C23 0.3(3)
C21 C22 C23 C24 0.0(3)
C22 C23 C24 C25 -0.5(3)
C23 C24 C25 C20 0.6(3)
C21 C20 C25 C24 -0.3(3)
N4 C20 C25 C24 178.12(17)
